data_4114148
loop_
_publ_author_name
'Theodore A. Betley'
'Jonas C. Peters'

_publ_section_title
;
 Dinitrogen Chemistry from Trigonally Coordinated Iron and Cobalt
 Platforms
;
_journal_name_full 'Journal of the American Chemical Society'
_journal_page_first 10782
_journal_page_last 10783
_journal_paper_doi 10.1021/ja036687f
_journal_volume 125
_journal_year 2003
_chemical_formula_sum 'C26.67 B0.76 Co0.76 Mg0.38 N1.52 O1.52 P2.29'
_chemical_formula_weight 499.18
_chemical_name_systematic
; 
 ? 
;
_space_group_IT_number 110
_symmetry_cell_setting tetragonal
_symmetry_space_group_name_Hall 'I 4bw -2c'
_symmetry_space_group_name_H-M 'I 41 c d'
_atom_sites_solution_hydrogens geom
_atom_sites_solution_primary direct
_atom_sites_solution_secondary difmap
_audit_creation_method SHELXL-97
_cell_angle_alpha 90.00
_cell_angle_beta 90.00
_cell_angle_gamma 90.00
_cell_formula_units_Z 8
_cell_length_a 22.4373(8)
_cell_length_b 22.4373(8)
_cell_length_c 31.7568(17)
_cell_measurement_reflns_used 7231
_cell_measurement_temperature 96(2)
_cell_measurement_theta_max 18.26
_cell_measurement_theta_min 2.22
_cell_volume 15987.4(12)
_computing_cell_refinement 'Bruker SMART'
_computing_data_collection 'Bruker SMART'
_computing_data_reduction 'Bruker SAINT'
_computing_molecular_graphics 'Bruker SHELXTL'
_computing_publication_material 'Bruker SHELXTL'
_computing_structure_refinement 'SHELXL-97 (Sheldrick, 1997)'
_computing_structure_solution 'SHELXS-97 (Sheldrick, 1990)'
_diffrn_ambient_temperature 96(2)
_diffrn_measured_fraction_theta_full 0.957
_diffrn_measured_fraction_theta_max 0.957
_diffrn_measurement_device_type 'CCD area detector'
_diffrn_measurement_method 'phi and omega scans'
_diffrn_radiation_monochromator graphite
_diffrn_radiation_source 'fine-focus sealed tube'
_diffrn_radiation_type MoK\a
_diffrn_radiation_wavelength 0.71073
_diffrn_reflns_av_R_equivalents 0.0000
_diffrn_reflns_av_sigmaI/netI 0.1507
_diffrn_reflns_limit_h_max 29
_diffrn_reflns_limit_h_min -29
_diffrn_reflns_limit_k_max 20
_diffrn_reflns_limit_k_min -30
_diffrn_reflns_limit_l_max 42
_diffrn_reflns_limit_l_min -41
_diffrn_reflns_number 46683
_diffrn_reflns_theta_full 28.53
_diffrn_reflns_theta_max 28.53
_diffrn_reflns_theta_min 1.81
_exptl_absorpt_coefficient_mu 0.584
_exptl_absorpt_correction_type none
_exptl_crystal_colour red
_exptl_crystal_density_diffrn 1.089
_exptl_crystal_density_meas 0
_exptl_crystal_description columns
_exptl_crystal_F_000 5168
_exptl_crystal_size_max 0.33
_exptl_crystal_size_mid 0.25
_exptl_crystal_size_min 0.16
_refine_diff_density_max 0.624
_refine_diff_density_min -0.525
_refine_diff_density_rms 0.089
_refine_ls_abs_structure_details 'Flack H D (1983), Acta Cryst. A39, 876-881'
_refine_ls_abs_structure_Flack 0.028(16)
_refine_ls_extinction_method none
_refine_ls_goodness_of_fit_ref 1.591
_refine_ls_hydrogen_treatment mixed
_refine_ls_matrix_type full
_refine_ls_number_parameters 403
_refine_ls_number_reflns 46683
_refine_ls_number_restraints 1
_refine_ls_restrained_S_all 1.591
_refine_ls_R_factor_all 0.2298
_refine_ls_R_factor_gt 0.1044
_refine_ls_shift/su_max 14.023
_refine_ls_shift/su_mean 0.962
_refine_ls_structure_factor_coef Fsqd
_refine_ls_weighting_details 'calc w=1/[\s^2^(Fo^2^)+(0.0200P)^2^+0.0000P] where P=(Fo^2^+2Fc^2^)/3'
_refine_ls_weighting_scheme calc
_refine_ls_wR_factor_gt 0.1538
_refine_ls_wR_factor_ref 0.1681
_reflns_number_gt 19036
_reflns_number_total 46683
_reflns_threshold_expression >2sigma(I)
_cod_data_source_file ja036687fsi20030714_062459_5.cif
_cod_data_source_block tab32
_cod_database_code 4114148

loop_
_symmetry_equiv_pos_as_xyz
'x, y, z'
'-x+1/2, -y+1/2, z+1/2'
'-y, x+1/2, z+1/4'
'y+1/2, -x, z+3/4'
'x, -y, z+1/2'
'-x+1/2, y+1/2, z'
'-y, -x+1/2, z+3/4'
'y+1/2, x, z+1/4'
'x+1/2, y+1/2, z+1/2'
'-x+1, -y+1, z+1'
'-y+1/2, x+1, z+3/4'
'y+1, -x+1/2, z+5/4'
'x+1/2, -y+1/2, z+1'
'-x+1, y+1, z+1/2'
'-y+1/2, -x+1, z+5/4'
'y+1, x+1/2, z+3/4'

loop_
_atom_site_label
_atom_site_type_symbol
_atom_site_fract_x
_atom_site_fract_y
_atom_site_fract_z
_atom_site_U_iso_or_equiv
_atom_site_adp_type
_atom_site_occupancy
_atom_site_symmetry_multiplicity
_atom_site_calc_flag
_atom_site_refinement_flags
Co1 Co 0.93037(3) 0.20825(3) 0.97439(3) 0.0928(3) Uani 1 1 d .
N1 N 0.95527(12) 0.13739(14) 0.97204(12) 0.0433(8) Uani 1 1 d .
N2 N 0.97693(15) 0.09077(17) 0.97014(18) 0.0931(14) Uani 1 1 d .
P1 P 0.97311(6) 0.26968(6) 1.02268(5) 0.0765(5) Uani 1 1 d .
P2 P 0.95419(8) 0.26684(7) 0.92098(5) 0.1069(6) Uani 1 1 d .
P3 P 0.83763(6) 0.24654(5) 0.98024(5) 0.0856(5) Uani 1 1 d .
Mg1 Mg 1.0000 0.0000 0.97276(12) 0.0827(6) Uani 1 2 d S
B1 B 0.9041(2) 0.35883(19) 0.9747(3) 0.088(2) Uani 1 1 d .
C1 C 0.8839(2) 0.4378(2) 0.97374(19) 0.0948(17) Uani 1 1 d .
C2 C 0.9535(3) 0.4713(4) 0.9762(4) 0.219(3) Uiso 1 1 d .
C3 C 0.9330(4) 0.5448(4) 0.9702(4) 0.245(3) Uiso 1 1 d .
C4 C 0.8634(3) 0.5552(3) 0.9726(3) 0.135(3) Uani 1 1 d .
C5 C 0.8542(4) 0.5245(5) 1.0122(3) 0.066(3) Uiso 0.50 1 d P
C6 C 0.8593(5) 0.4674(5) 1.0094(4) 0.093(4) Uiso 0.50 1 d P
C5B C 0.8538(5) 0.5220(5) 0.9513(5) 0.124(7) Uani 0.50 1 d P
C6B C 0.8614(4) 0.4653(4) 0.9454(4) 0.103(5) Uani 0.50 1 d P
C7 C 0.9561(2) 0.3432(2) 1.0110(2) 0.109(2) Uani 1 1 d .
C8 C 0.9300(3) 0.3452(2) 0.9250(2) 0.158(3) Uani 1 1 d .
C9 C 0.8391(2) 0.32926(17) 0.9848(2) 0.105(2) Uani 1 1 d .
C10 C 0.9242(5) 0.1979(4) 1.0867(2) 0.238(5) Uani 1 1 d .
C11 C 0.9434(3) 0.2596(3) 1.07585(19) 0.142(3) Uani 1 1 d .
C12 C 0.9618(3) 0.3016(3) 1.1127(2) 0.123(2) Uani 1 1 d .
C13 C 1.0732(4) 0.2131(3) 1.0369(5) 0.274(6) Uani 1 1 d .
C14 C 1.0498(2) 0.2719(3) 1.02394(19) 0.110(2) Uani 1 1 d .
C15 C 1.0840(2) 0.3183(2) 1.0518(2) 0.105(2) Uani 1 1 d .
C16 C 1.0601(4) 0.2063(5) 0.9034(4) 0.305(9) Uani 1 1 d .
C17 C 1.0446(3) 0.2704(5) 0.9099(3) 0.180(4) Uani 1 1 d .
C18 C 1.0633(4) 0.3250(4) 0.8805(2) 0.203(4) Uani 1 1 d .
C19 C 0.9067(3) 0.1845(3) 0.8656(2) 0.143(3) Uani 1 1 d .
C20 C 0.9264(3) 0.2493(4) 0.8661(3) 0.161(3) Uani 1 1 d .
C21 C 0.9165(5) 0.2876(3) 0.83425(18) 0.221(6) Uani 1 1 d .
C22 C 0.7735(4) 0.1678(4) 0.9273(4) 0.286(6) Uani 1 1 d .
C23 C 0.7862(3) 0.2347(5) 0.9367(2) 0.210(4) Uani 1 1 d .
C24 C 0.7284(3) 0.2633(5) 0.9356(3) 0.361(9) Uani 1 1 d .
C25 C 0.7915(4) 0.1594(4) 1.0296(4) 0.318(8) Uani 1 1 d .
C26 C 0.7949(5) 0.2300(3) 1.0276(2) 0.213(5) Uani 1 1 d .
C27 C 0.7468(3) 0.2530(3) 1.0446(2) 0.149(3) Uani 1 1 d .
O1 O 0.90854(13) -0.02181(16) 0.96975(13) 0.0988(11) Uani 1 1 d .
C28 C 0.8830(3) -0.0743(3) 0.9617(4) 0.254(6) Uani 1 1 d .
C29 C 0.8199(2) -0.0743(2) 0.9628(2) 0.123(2) Uani 1 1 d .
C30 C 0.8061(2) -0.0070(3) 0.9789(3) 0.153(2) Uani 1 1 d .
C31 C 0.8634(3) 0.0175(3) 0.9615(4) 0.236(6) Uani 1 1 d .
O2 O 1.0000 0.0000 0.90510(19) 0.113(2) Uani 1 2 d S
C32 C 0.9987(5) 0.0594(5) 0.8782(3) 0.263(7) Uani 1 1 d .
C33 C 0.9948(12) 0.0311(14) 0.8370(2) 0.277(14) Uani 1 1 d .
O3 O 1.0000 0.0000 1.03461(18) 0.093(2) Uani 1 2 d S
C34 C 0.9834(5) 0.0387(4) 1.0611(3) 0.267(7) Uani 1 1 d .
C35 C 1.0007(7) 0.0296(5) 1.1054(3) 0.270(9) Uani 1 1 d .

loop_
_atom_site_aniso_label
_atom_site_aniso_U_11
_atom_site_aniso_U_22
_atom_site_aniso_U_33
_atom_site_aniso_U_23
_atom_site_aniso_U_13
_atom_site_aniso_U_12
Co1 0.0902(5) 0.0598(4) 0.1286(6) -0.0355(5) 0.0281(6) -0.0078(4)
N1 0.0299(19) 0.076(3) 0.0242(19) -0.007(2) 0.0151(19) 0.0159(16)
N2 0.107(4) 0.096(3) 0.077(3) 0.008(4) 0.023(3) 0.031(2)
P1 0.0718(11) 0.0604(10) 0.0972(13) -0.0043(9) 0.0322(9) 0.0004(8)
P2 0.1193(15) 0.1007(14) 0.1008(14) -0.0548(11) 0.0401(12) -0.0281(11)
P3 0.0944(11) 0.0653(9) 0.0972(12) -0.0237(10) 0.0000(11) -0.0069(8)
Mg1 0.0876(15) 0.0918(15) 0.0687(15) 0.000 0.000 0.0366(15)
B1 0.101(5) 0.030(3) 0.134(6) -0.015(4) 0.060(6) -0.016(3)
C1 0.148(5) 0.100(4) 0.037(3) -0.003(4) -0.008(4) -0.085(4)
C4 0.184(8) 0.110(5) 0.112(5) 0.013(6) -0.024(7) 0.056(5)
C5B 0.074(7) 0.047(7) 0.249(18) -0.075(8) -0.116(9) 0.018(6)
C6B 0.110(8) 0.004(5) 0.195(12) 0.036(6) -0.158(8) 0.024(5)
C7 0.095(4) 0.074(4) 0.157(6) -0.012(4) -0.059(4) -0.013(3)
C8 0.307(9) 0.025(3) 0.141(6) -0.004(4) 0.162(6) 0.008(4)
C9 0.132(4) 0.037(3) 0.147(6) 0.004(4) -0.040(4) -0.004(3)
C10 0.484(15) 0.144(8) 0.085(6) 0.036(5) -0.001(7) 0.039(8)
C11 0.258(9) 0.081(5) 0.089(5) 0.009(4) 0.035(5) -0.027(5)
C12 0.150(6) 0.104(5) 0.114(5) -0.049(4) -0.002(4) -0.016(4)
C13 0.204(9) 0.113(6) 0.506(18) -0.116(9) -0.177(11) 0.062(6)
C14 0.074(4) 0.138(6) 0.119(5) -0.073(4) -0.071(4) 0.013(4)
C15 0.071(4) 0.073(4) 0.170(6) -0.026(4) -0.007(4) -0.016(3)
C16 0.136(7) 0.362(15) 0.418(18) 0.281(14) 0.116(9) 0.166(9)
C17 0.052(4) 0.355(13) 0.133(7) 0.065(8) -0.010(4) -0.079(6)
C18 0.266(9) 0.254(9) 0.088(6) 0.007(6) 0.083(6) -0.108(8)
C19 0.171(7) 0.096(5) 0.163(7) -0.047(5) -0.023(5) 0.022(5)
C20 0.136(5) 0.161(8) 0.186(9) -0.025(7) -0.094(6) -0.036(5)
C21 0.538(18) 0.096(5) 0.029(4) 0.023(4) -0.013(7) -0.096(8)
C22 0.167(8) 0.308(12) 0.384(14) -0.131(12) -0.059(8) -0.140(9)
C23 0.086(5) 0.359(12) 0.184(8) -0.164(8) -0.084(5) 0.037(7)
C24 0.078(5) 0.576(18) 0.430(14) -0.375(13) -0.125(7) 0.210(8)
C25 0.317(12) 0.177(8) 0.458(18) 0.175(10) 0.284(13) 0.067(8)
C26 0.369(12) 0.109(6) 0.161(8) 0.086(5) 0.131(8) 0.141(7)
C27 0.118(6) 0.113(5) 0.216(8) -0.034(5) 0.093(5) -0.006(5)
O1 0.093(3) 0.116(3) 0.087(3) -0.012(3) 0.059(3) 0.027(2)
C28 0.079(5) 0.079(5) 0.604(19) -0.052(9) 0.064(8) 0.001(4)
C29 0.060(4) 0.092(4) 0.216(7) 0.007(5) 0.036(4) 0.002(3)
C30 0.054(3) 0.196(6) 0.209(7) 0.019(6) 0.002(6) -0.031(5)
C31 0.058(4) 0.194(8) 0.457(18) 0.096(9) -0.022(8) 0.047(5)
O2 0.104(4) 0.149(6) 0.086(5) 0.000 0.000 0.002(3)
C32 0.514(19) 0.173(12) 0.101(8) 0.090(9) -0.021(9) 0.014(11)
C33 0.218(13) 0.57(5) 0.042(4) 0.017(10) -0.007(8) 0.10(2)
O3 0.139(6) 0.086(5) 0.055(4) 0.000 0.000 0.054(4)
C34 0.60(2) 0.117(7) 0.083(7) -0.051(5) -0.016(9) 0.134(9)
C35 0.54(2) 0.176(11) 0.099(8) -0.032(6) -0.066(12) 0.064(14)

loop_
_atom_type_symbol
_atom_type_description
_atom_type_scat_dispersion_real
_atom_type_scat_dispersion_imag
_atom_type_scat_source
C C 0.0033 0.0016 'International Tables Vol C Tables 4.2.6.8 and 6.1.1.4'
B B 0.0013 0.0007 'International Tables Vol C Tables 4.2.6.8 and 6.1.1.4'
N N 0.0061 0.0033 'International Tables Vol C Tables 4.2.6.8 and 6.1.1.4'
O O 0.0106 0.0060 'International Tables Vol C Tables 4.2.6.8 and 6.1.1.4'
Mg Mg 0.0486 0.0363 'International Tables Vol C Tables 4.2.6.8 and 6.1.1.4'
P P 0.1023 0.0942 'International Tables Vol C Tables 4.2.6.8 and 6.1.1.4'
Co Co 0.3494 0.9721 'International Tables Vol C Tables 4.2.6.8 and 6.1.1.4'

loop_
_geom_angle_atom_site_label_1
_geom_angle_atom_site_label_2
_geom_angle_atom_site_label_3
_geom_angle
_geom_angle_site_symmetry_1
_geom_angle_site_symmetry_3
N1 Co1 P2 116.51(13) . .
N1 Co1 P3 131.85(10) . .
P2 Co1 P3 93.42(7) . .
N1 Co1 P1 117.48(13) . .
P2 Co1 P1 93.16(5) . .
P3 Co1 P1 95.87(5) . .
N2 N1 Co1 174.4(3) . .
N1 N2 Mg1 168.1(4) . .
C7 P1 C14 101.4(3) . .
C7 P1 C11 103.5(3) . .
C14 P1 C11 110.3(3) . .
C7 P1 Co1 109.9(2) . .
C14 P1 Co1 117.02(19) . .
C11 P1 Co1 113.2(2) . .
C8 P2 C20 99.5(4) . .
C8 P2 C17 105.3(4) . .
C20 P2 C17 100.1(3) . .
C8 P2 Co1 116.25(19) . .
C20 P2 Co1 120.2(3) . .
C17 P2 Co1 113.1(3) . .
C23 P3 C26 105.3(4) . .
C23 P3 C9 102.4(4) . .
C26 P3 C9 98.6(3) . .
C23 P3 Co1 117.7(2) . .
C26 P3 Co1 118.4(3) . .
C9 P3 Co1 111.68(17) . .
O3 Mg1 N2 92.27(18) . 10_644
O3 Mg1 N2 92.27(18) . .
N2 Mg1 N2 175.5(4) 10_644 .
O3 Mg1 O1 92.59(15) . .
N2 Mg1 O1 90.75(13) 10_644 .
N2 Mg1 O1 89.05(13) . .
O3 Mg1 O1 92.59(15) . 10_644
N2 Mg1 O1 89.05(13) 10_644 10_644
N2 Mg1 O1 90.75(13) . 10_644
O1 Mg1 O1 174.8(3) . 10_644
O3 Mg1 O2 180.000(1) . .
N2 Mg1 O2 87.73(18) 10_644 .
N2 Mg1 O2 87.73(18) . .
O1 Mg1 O2 87.41(15) . .
O1 Mg1 O2 87.41(15) 10_644 .
C9 B1 C7 113.7(5) . .
C9 B1 C8 114.3(6) . .
C7 B1 C8 111.1(5) . .
C9 B1 C1 100.1(3) . .
C7 B1 C1 112.7(4) . .
C8 B1 C1 104.0(4) . .
C6B C1 C6 101.0(9) . .
C6B C1 C2 100.9(7) . .
C6 C1 C2 96.3(6) . .
C6B C1 B1 127.9(7) . .
C6 C1 B1 122.4(7) . .
C2 C1 B1 101.3(4) . .
C3 C2 C1 99.7(6) . .
C2 C3 C4 113.6(7) . .
C5B C4 C5 101.2(12) . .
C5B C4 C3 93.9(10) . .
C5 C4 C3 96.4(7) . .
C6 C5 C4 113.6(9) . .
C5 C6 C1 123.6(10) . .
C4 C5B C6B 141.3(13) . .
C1 C6B C5B 116.7(11) . .
P1 C7 B1 119.9(3) . .
B1 C8 P2 109.6(4) . .
B1 C9 P3 113.9(3) . .
C10 C11 C12 117.7(6) . .
C10 C11 P1 115.7(5) . .
C12 C11 P1 121.4(5) . .
C15 C14 C13 105.2(5) . .
C15 C14 P1 121.4(4) . .
C13 C14 P1 109.6(6) . .
C16 C17 C18 126.6(8) . .
C16 C17 P2 102.5(6) . .
C18 C17 P2 112.9(6) . .
C21 C20 C19 123.7(6) . .
C21 C20 P2 127.9(6) . .
C19 C20 P2 107.7(6) . .
C24 C23 C22 105.0(8) . .
C24 C23 P3 121.4(6) . .
C22 C23 P3 113.8(7) . .
C27 C26 C25 109.6(8) . .
C27 C26 P3 133.9(6) . .
C25 C26 P3 105.2(5) . .
C28 O1 C31 102.3(5) . .
C28 O1 Mg1 129.1(4) . .
C31 O1 Mg1 125.4(4) . .
O1 C28 C29 115.1(5) . .
C28 C29 C30 101.4(5) . .
C31 C30 C29 93.5(6) . .
O1 C31 C30 109.1(6) . .
C32 O2 C32 114.7(10) 10_644 .
C32 O2 Mg1 122.7(5) 10_644 .
C32 O2 Mg1 122.7(5) . .
C33 C32 O2 96.9(13) . .
C33 C33 C32 114.8(8) 10_644 .
C34 O3 C34 96.5(9) . 10_644
C34 O3 Mg1 131.7(5) . .
C34 O3 Mg1 131.7(5) 10_644 .
O3 C34 C35 117.6(8) . .
O3 C34 C34 41.7(5) . 10_644
C35 C34 C34 76.6(5) . 10_644
C35 C35 C34 97.6(7) 10_644 .

loop_
_geom_bond_atom_site_label_1
_geom_bond_atom_site_label_2
_geom_bond_distance
_geom_bond_site_symmetry_2
Co1 N1 1.687(3) .
Co1 P2 2.211(2) .
Co1 P3 2.2589(14) .
Co1 P1 2.2742(18) .
N1 N2 1.155(3) .
N2 Mg1 2.103(4) .
P1 C7 1.734(6) .
P1 C14 1.723(5) .
P1 C11 1.829(6) .
P2 C8 1.845(5) .
P2 C20 1.891(7) .
P2 C17 2.060(6) .
P3 C23 1.821(6) .
P3 C26 1.821(8) .
P3 C9 1.862(4) .
Mg1 O3 1.964(7) .
Mg1 N2 2.103(4) 10_644
Mg1 O1 2.112(3) .
Mg1 O1 2.112(3) 10_644
Mg1 O2 2.149(7) .
B1 C9 1.633(6) .
B1 C7 1.678(8) .
B1 C8 1.709(9) .
B1 C1 1.828(7) .
C1 C6B 1.204(7) .
C1 C6 1.424(12) .
C1 C2 1.737(8) .
C2 C3 1.723(9) .
C3 C4 1.581(10) .
C4 C5B 1.028(10) .
C4 C5 1.450(11) .
C5 C6 1.289(14) .
C5B C6B 1.297(12) .
C10 C11 1.490(9) .
C11 C12 1.559(8) .
C13 C14 1.477(9) .
C14 C15 1.567(7) .
C16 C17 1.494(13) .
C17 C18 1.598(10) .
C19 C20 1.520(9) .
C20 C21 1.347(8) .
C22 C23 1.556(11) .
C23 C24 1.447(8) .
C25 C26 1.587(10) .
C26 C27 1.312(8) .
O1 C28 1.334(7) .
O1 C31 1.369(5) .
C28 C29 1.417(7) .
C29 C30 1.625(9) .
C30 C31 1.502(8) .
O2 C32 1.583(9) 10_644
O2 C32 1.583(9) .
C32 C33 1.457(19) .
C33 C33 1.42(5) 10_644
O3 C34 1.266(7) .
O3 C34 1.266(7) 10_644
C34 C35 1.472(11) .
C34 C34 1.890(15) 10_644
C35 C35 1.33(2) 10_644
